data_4312365
loop_
_publ_author_name
'Timothy D. Lash'
'Denise A. Colby'
'Shelley R. Graham'
'Gregory M. Ferrence'
'Lisa F. Szczepura'

_publ_contact_author 'Ferrence, Gregory M.'
_publ_section_title
;
 Organometallic Chemistry of Azuliporphyrins: Synthesis, Spectroscopy,
 Electrochemistry, and Structural Characterization of Nickel(II),
 Palladium(II), and Platinum(II) Complexes of Azuliporphyrins
;
_journal_name_full 'Inorganic Chemistry'
_journal_page_first 7326
_journal_page_last 7338
_journal_paper_doi 10.1021/ic030166b
_journal_volume 42
_journal_year 2003
_chemical_compound_source 'Lash Laboratory'
_chemical_formula_moiety 'C44 H35 N3 Ni1'
_chemical_formula_structural 'C44 H35 N3 Ni1'
_chemical_formula_sum 'C44 H35 N3 Ni'
_chemical_formula_weight 664.46
_chemical_melting_point_gt 573
_chemical_name_systematic
;
  8,17-diethyl-7,18-dimethyl-12,13-diphenylazuliporphyrinatonickel(II)
;
_space_group_IT_number 14
_symmetry_cell_setting monoclinic
_symmetry_Int_Tables_number 14
_symmetry_space_group_name_Hall '-P 2yn'
_symmetry_space_group_name_H-M 'P 1 21/n 1'
_atom_sites_solution_hydrogens geom
_atom_sites_solution_primary direct
_atom_sites_solution_secondary difmap
_audit_creation_date 2001-06-11T21:10:21-00:00
_audit_creation_method 'WinGX routine CIF_UPDATE'
_cell_angle_alpha 90
_cell_angle_beta 96.166(2)
_cell_angle_gamma 90
_cell_formula_units_Z 4
_cell_length_a 31.028(2)
_cell_length_b 8.8409(6)
_cell_length_c 11.7434(8)
_cell_measurement_reflns_used 6648
_cell_measurement_temperature 193(2)
_cell_measurement_theta_max 26.383
_cell_measurement_theta_min 2.396
_cell_measurement_wavelength 0.71073
_cell_volume 3202.8(4)
_computing_cell_refinement 'Brucker SMART (Brucker Analyt. Sys., 1997)'
_computing_data_collection 'Brucker SMART (Brucker Analyt. Sys., 1997)'
_computing_data_reduction 'Brucker SAINT (Brucker Analyt. Sys., 1997)'
_computing_molecular_graphics 'Ortep-3 for Windows (Farrugia, 1997)'
_computing_publication_material 'WinGX publication routines (Farrugia, 1999)'
_computing_structure_refinement 'SHELXL-97 (Sheldrick, 1997)'
_computing_structure_solution 'SIR-92 (Altomare, G., et.al, 1993)'
_diffrn_ambient_temperature 193(2)
_diffrn_measured_fraction_theta_full 0.993
_diffrn_measured_fraction_theta_max 0.993
_diffrn_orient_matrix_type X=UB
_diffrn_orient_matrix_UB_11 0.0027586
_diffrn_orient_matrix_UB_12 -0.1100194
_diffrn_orient_matrix_UB_13 -0.0176115
_diffrn_orient_matrix_UB_21 0.0012010
_diffrn_orient_matrix_UB_22 -0.0241557
_diffrn_orient_matrix_UB_23 0.0834709
_diffrn_orient_matrix_UB_31 -0.0322761
_diffrn_orient_matrix_UB_32 -0.0103019
_diffrn_orient_matrix_UB_33 -0.0076387
_diffrn_radiation_monochromator graphite
_diffrn_radiation_probe x-ray
_diffrn_radiation_type MoK\a
_diffrn_radiation_wavelength 0.71073
_diffrn_reflns_av_R_equivalents 0.0526
_diffrn_reflns_av_unetI/netI 0.0674
_diffrn_reflns_limit_h_max 38
_diffrn_reflns_limit_h_min -38
_diffrn_reflns_limit_k_max 10
_diffrn_reflns_limit_k_min -11
_diffrn_reflns_limit_l_max 14
_diffrn_reflns_limit_l_min -13
_diffrn_reflns_number 14860
_diffrn_reflns_theta_full 26.41
_diffrn_reflns_theta_max 26.41
_diffrn_reflns_theta_min 1.8
_exptl_absorpt_coefficient_mu 0.644
_exptl_absorpt_correction_type empirical
_exptl_absorpt_process_details 'SADABS (Sheldrick, 1996)'
_exptl_crystal_colour 'dark green'
_exptl_crystal_density_diffrn 1.378
_exptl_crystal_density_method 'not measured'
_exptl_crystal_description rod
_exptl_crystal_F_000 1392
_exptl_crystal_preparation 'diffusion of hexanes into CH2Cl2'
_exptl_crystal_size_max 0.6
_exptl_crystal_size_mid 0.05
_exptl_crystal_size_min 0.05
_refine_diff_density_max 0.746
_refine_diff_density_min -0.502
_refine_diff_density_rms 0.072
_refine_ls_extinction_method none
_refine_ls_goodness_of_fit_ref 1.009
_refine_ls_hydrogen_treatment mixed
_refine_ls_matrix_type full
_refine_ls_number_parameters 433
_refine_ls_number_reflns 6534
_refine_ls_number_restraints 0
_refine_ls_restrained_S_all 1.009
_refine_ls_R_factor_all 0.082
_refine_ls_R_factor_gt 0.0519
_refine_ls_shift/su_max 0.006
_refine_ls_shift/su_mean 0.001
_refine_ls_structure_factor_coef Fsqd
_refine_ls_weighting_details 'calc w=1/[\s^2^(Fo^2^)+(0.0687P)^2^+0.2780P] where P=(Fo^2^+2Fc^2^)/3'
_refine_ls_weighting_scheme calc
_refine_ls_wR_factor_gt 0.1161
_refine_ls_wR_factor_ref 0.1286
_reflns_number_gt 4718
_reflns_number_total 6534
_reflns_threshold_expression >2sigma(I)
_cod_data_source_file ic030166b.cif
_cod_data_source_block isu0104
_cod_depositor_comments
;
The following automatic conversions were performed:

'_chemical_melting_point' tag was changed to
'_chemical_melting_point_gt' since the value was specified 'more
than' ('>') a certain temperature. The value '>573 K' was changed to
'573' - it should be numeric and without a unit designator.

Automatic conversion script
Id: cif_fix_values 1569 2011-02-09 13:29:24Z adriana 
;
_cod_original_sg_symbol_H-M 'P 21/n'
_cod_database_code 4312365

loop_
_symmetry_equiv_pos_as_xyz
'x, y, z'
'-x+1/2, y+1/2, -z+1/2'
'-x, -y, -z'
'x-1/2, -y-1/2, z-1/2'

loop_
_atom_site_label
_atom_site_type_symbol
_atom_site_fract_x
_atom_site_fract_y
_atom_site_fract_z
_atom_site_U_iso_or_equiv
_atom_site_adp_type
_atom_site_occupancy
_atom_site_symmetry_multiplicity
_atom_site_calc_flag
_atom_site_refinement_flags
_atom_site_disorder_assembly
_atom_site_disorder_group
Ni1 Ni 0.933683(12) 0.17698(4) 0.55630(3) 0.01878(12) Uani 1 1 d . . .
N22 N 0.93409(8) 0.0832(3) 0.4076(2) 0.0203(5) Uani 1 1 d . . .
N24 N 0.93129(8) 0.2817(3) 0.6995(2) 0.0204(5) Uani 1 1 d . . .
N23 N 0.87745(7) 0.0824(3) 0.5733(2) 0.0198(5) Uani 1 1 d . . .
C1 C 1.00985(9) 0.3795(3) 0.6107(2) 0.0204(6) Uani 1 1 d . . .
C2 C 1.05158(9) 0.4134(3) 0.5733(2) 0.0221(6) Uani 1 1 d . . .
C2A C 1.07858(10) 0.5311(4) 0.6138(3) 0.0260(7) Uani 1 1 d . . .
H2A H 1.0681 0.5927 0.6688 0.031 Uiso 1 1 calc R . .
C2B C 1.11913(10) 0.5693(4) 0.5833(3) 0.0298(7) Uani 1 1 d . . .
H2B H 1.1322 0.6528 0.6208 0.036 Uiso 1 1 calc R . .
C2C C 1.14266(10) 0.4996(4) 0.5046(3) 0.0346(8) Uani 1 1 d . . .
H2C H 1.1701 0.5397 0.4996 0.042 Uiso 1 1 calc R . .
C3 C 1.05769(9) 0.3082(3) 0.4833(3) 0.0232(6) Uani 1 1 d . . .
C3A C 1.09362(10) 0.2942(3) 0.4219(3) 0.0277(7) Uani 1 1 d . . .
H3A H 1.092 0.2181 0.3669 0.033 Uiso 1 1 calc R . .
C3B C 1.13143(10) 0.3792(4) 0.4323(3) 0.0342(8) Uani 1 1 d . . .
H3B H 1.152 0.3515 0.3841 0.041 Uiso 1 1 calc R . .
C4 C 1.01872(10) 0.2207(3) 0.4641(3) 0.0226(6) Uani 1 1 d . . .
C5 C 1.00932(10) 0.1240(3) 0.3707(3) 0.0231(7) Uani 1 1 d . . .
H5 H 1.0314 0.0979 0.3268 0.028 Uiso 1 1 calc R . .
C6 C 0.96862(10) 0.0661(3) 0.3417(2) 0.0224(6) Uani 1 1 d . . .
C7 C 0.95514(10) -0.0128(3) 0.2373(3) 0.0257(7) Uani 1 1 d . . .
C7A C 0.98438(11) -0.0530(4) 0.1473(3) 0.0357(8) Uani 1 1 d . . .
H7A1 H 1.0133 -0.0191 0.1714 0.043 Uiso 1 1 calc R . .
H7A2 H 0.974 -0.0048 0.0763 0.043 Uiso 1 1 calc R . .
H7A3 H 0.9844 -0.1607 0.1368 0.043 Uiso 1 1 calc R . .
C8 C 0.91198(10) -0.0401(3) 0.2362(3) 0.0244(7) Uani 1 1 d . . .
C8A C 0.88206(11) -0.1202(4) 0.1476(3) 0.0298(7) Uani 1 1 d . . .
H8A1 H 0.8934 -0.1122 0.0741 0.036 Uiso 1 1 calc R . .
H8A2 H 0.854 -0.0709 0.1411 0.036 Uiso 1 1 calc R . .
C8B C 0.87640(13) -0.2862(4) 0.1761(3) 0.0426(9) Uani 1 1 d . . .
H8B1 H 0.857 -0.3327 0.117 0.051 Uiso 1 1 calc R . .
H8B2 H 0.8646 -0.2947 0.248 0.051 Uiso 1 1 calc R . .
H8B3 H 0.904 -0.336 0.1811 0.051 Uiso 1 1 calc R . .
C9 C 0.89962(9) 0.0160(3) 0.3442(2) 0.0204(6) Uani 1 1 d . . .
C10 C 0.85909(10) -0.0083(3) 0.3798(2) 0.0219(6) Uani 1 1 d . . .
H10 H 0.8371 -0.0433 0.3262 0.026 Uiso 1 1 calc R . .
C11 C 0.84949(9) 0.0164(3) 0.4897(3) 0.0216(6) Uani 1 1 d . . .
C12 C 0.81158(9) -0.0432(3) 0.5368(3) 0.0221(6) Uani 1 1 d . . .
C12A C 0.77449(9) -0.1143(4) 0.4671(3) 0.0230(6) Uani 1 1 d . . .
C12B C 0.75496(10) -0.0405(4) 0.3708(3) 0.0309(7) Uani 1 1 d . . .
H12B H 0.765 0.0541 0.3515 0.037 Uiso 1 1 calc R . .
C12C C 0.72061(11) -0.1058(4) 0.3028(3) 0.0379(9) Uani 1 1 d . . .
H12C H 0.7081 -0.0556 0.2379 0.045 Uiso 1 1 calc R . .
C12D C 0.70493(11) -0.2454(4) 0.3315(3) 0.0397(9) Uani 1 1 d . . .
H12D H 0.6818 -0.2893 0.2862 0.048 Uiso 1 1 calc R . .
C12E C 0.72379(11) -0.3193(4) 0.4276(3) 0.0362(8) Uani 1 1 d . . .
H12E H 0.7134 -0.4134 0.4471 0.043 Uiso 1 1 calc R . .
C12F C 0.75807(10) -0.2541(4) 0.4949(3) 0.0295(7) Uani 1 1 d . . .
H12F H 0.7703 -0.3046 0.5599 0.035 Uiso 1 1 calc R . .
C13 C 0.81841(9) -0.0216(3) 0.6529(3) 0.0230(6) Uani 1 1 d . . .
C13A C 0.79159(10) -0.0722(3) 0.7417(3) 0.0246(7) Uani 1 1 d . . .
C13B C 0.74648(10) -0.0565(4) 0.7275(3) 0.0279(7) Uani 1 1 d . . .
H13B H 0.7331 -0.0074 0.6631 0.033 Uiso 1 1 calc R . .
C13C C 0.72159(11) -0.1135(4) 0.8082(3) 0.0329(8) Uani 1 1 d . . .
H13C H 0.6916 -0.1028 0.7976 0.039 Uiso 1 1 calc R . .
C13D C 0.74089(11) -0.1862(4) 0.9049(3) 0.0350(8) Uani 1 1 d . . .
H13D H 0.724 -0.2253 0.9587 0.042 Uiso 1 1 calc R . .
C13E C 0.78534(12) -0.2003(4) 0.9208(3) 0.0361(8) Uani 1 1 d . . .
H13E H 0.7985 -0.2473 0.9864 0.043 Uiso 1 1 calc R . .
C13F C 0.81060(11) -0.1453(4) 0.8402(3) 0.0309(8) Uani 1 1 d . . .
H13F H 0.8405 -0.1569 0.8515 0.037 Uiso 1 1 calc R . .
C14 C 0.85825(9) 0.0654(3) 0.6730(3) 0.0211(6) Uani 1 1 d . . .
C15 C 0.87083(9) 0.1454(3) 0.7711(3) 0.0230(7) Uani 1 1 d . . .
H15 H 0.8575 0.1231 0.8364 0.028 Uiso 1 1 calc R . .
C16 C 0.90217(9) 0.2573(3) 0.7785(2) 0.0230(6) Uani 1 1 d . . .
C17 C 0.90679(10) 0.3715(4) 0.8672(3) 0.0256(7) Uani 1 1 d . . .
C17A C 0.88095(11) 0.3792(4) 0.9682(3) 0.0333(8) Uani 1 1 d . . .
H17A H 0.876 0.4843 0.9865 0.04 Uiso 1 1 calc R . .
H17B H 0.8529 0.3321 0.948 0.04 Uiso 1 1 calc R . .
C17B C 0.90336(14) 0.3018(6) 1.0716(3) 0.0622(13) Uani 1 1 d . . .
H17C H 0.8858 0.3091 1.1338 0.075 Uiso 1 1 calc R . .
H17D H 0.9308 0.3495 1.0929 0.075 Uiso 1 1 calc R . .
H17E H 0.9079 0.1972 1.0543 0.075 Uiso 1 1 calc R . .
C18 C 0.93880(10) 0.4660(3) 0.8423(3) 0.0261(7) Uani 1 1 d . . .
C18A C 0.95453(12) 0.6078(4) 0.9039(3) 0.0367(8) Uani 1 1 d . . .
H18A H 0.9776 0.6512 0.8664 0.044 Uiso 1 1 calc R . .
H18B H 0.9649 0.5838 0.9817 0.044 Uiso 1 1 calc R . .
H18C H 0.9311 0.6789 0.9028 0.044 Uiso 1 1 calc R . .
C19 C 0.95523(9) 0.4070(3) 0.7410(2) 0.0216(6) Uani 1 1 d . . .
C20 C 0.99264(9) 0.4548(3) 0.6990(2) 0.0223(6) Uani 1 1 d . . .
H20 H 1.0068 0.5401 0.7307 0.027 Uiso 1 1 calc R . .
C21 C 0.98929(9) 0.2607(3) 0.5444(2) 0.0205(6) Uani 1 1 d . . .

loop_
_atom_site_aniso_label
_atom_site_aniso_U_11
_atom_site_aniso_U_22
_atom_site_aniso_U_33
_atom_site_aniso_U_23
_atom_site_aniso_U_13
_atom_site_aniso_U_12
Ni1 0.0188(2) 0.0206(2) 0.0164(2) -0.00103(16) -0.00055(14) -0.00185(16)
N22 0.0200(13) 0.0216(13) 0.0186(13) -0.0018(10) -0.0005(10) -0.0020(10)
N24 0.0214(13) 0.0219(13) 0.0174(13) -0.0013(10) 0.0002(10) -0.0031(10)
N23 0.0209(13) 0.0218(13) 0.0164(12) -0.0027(10) 0.0003(10) -0.0041(10)
C1 0.0198(15) 0.0218(15) 0.0182(15) 0.0045(12) -0.0041(12) -0.0001(12)
C2 0.0199(15) 0.0274(16) 0.0175(15) 0.0070(13) -0.0044(12) 0.0017(12)
C2A 0.0264(17) 0.0258(16) 0.0243(17) 0.0031(13) -0.0036(13) -0.0019(13)
C2B 0.0253(17) 0.0289(17) 0.0334(18) 0.0044(15) -0.0046(14) -0.0063(13)
C2C 0.0216(17) 0.037(2) 0.045(2) 0.0071(17) 0.0018(15) -0.0054(14)
C3 0.0197(15) 0.0219(15) 0.0270(16) 0.0069(13) -0.0020(12) 0.0041(12)
C3A 0.0209(16) 0.0269(17) 0.0354(19) 0.0008(14) 0.0031(14) 0.0023(13)
C3B 0.0198(16) 0.0396(19) 0.043(2) 0.0022(17) 0.0046(15) 0.0043(14)
C4 0.0224(15) 0.0214(15) 0.0232(16) 0.0044(12) -0.0020(13) 0.0036(12)
C5 0.0223(16) 0.0227(15) 0.0245(16) 0.0028(13) 0.0040(13) 0.0035(12)
C6 0.0283(16) 0.0205(15) 0.0184(15) 0.0025(12) 0.0027(13) 0.0033(12)
C7 0.0297(17) 0.0268(16) 0.0205(16) 0.0000(13) 0.0017(13) 0.0029(13)
C7A 0.0354(19) 0.043(2) 0.0290(19) -0.0072(16) 0.0050(15) 0.0040(16)
C8 0.0309(17) 0.0241(16) 0.0173(15) -0.0006(13) -0.0025(13) 0.0008(13)
C8A 0.0342(18) 0.0353(18) 0.0187(16) -0.0061(14) -0.0029(14) 0.0029(15)
C8B 0.049(2) 0.034(2) 0.040(2) -0.0110(17) -0.0147(18) -0.0002(17)
C9 0.0234(16) 0.0195(14) 0.0172(15) -0.0004(12) -0.0029(12) 0.0034(12)
C10 0.0239(16) 0.0224(15) 0.0175(15) -0.0011(12) -0.0073(12) -0.0019(12)
C11 0.0207(15) 0.0217(15) 0.0214(15) -0.0011(12) -0.0021(12) -0.0011(12)
C12 0.0204(15) 0.0214(15) 0.0240(16) -0.0008(13) 0.0008(12) -0.0006(12)
C12A 0.0173(15) 0.0300(16) 0.0215(16) -0.0039(13) 0.0006(12) -0.0023(12)
C12B 0.0261(17) 0.0351(18) 0.0302(18) 0.0015(15) -0.0031(14) -0.0046(14)
C12C 0.0264(18) 0.055(2) 0.0298(19) -0.0020(17) -0.0098(15) 0.0022(17)
C12D 0.0252(18) 0.048(2) 0.044(2) -0.0188(19) -0.0080(16) -0.0062(16)
C12E 0.0278(18) 0.0313(18) 0.049(2) -0.0036(17) 0.0000(16) -0.0071(15)
C12F 0.0236(16) 0.0305(17) 0.0336(19) -0.0005(15) -0.0008(14) -0.0018(14)
C13 0.0190(15) 0.0261(16) 0.0238(16) -0.0003(13) 0.0013(12) 0.0007(12)
C13A 0.0256(16) 0.0245(16) 0.0231(16) -0.0047(13) 0.0003(13) -0.0056(13)
C13B 0.0280(17) 0.0282(17) 0.0277(18) -0.0031(14) 0.0047(14) -0.0018(14)
C13C 0.0277(18) 0.0327(18) 0.039(2) -0.0063(16) 0.0068(16) -0.0053(14)
C13D 0.043(2) 0.0306(18) 0.034(2) -0.0010(16) 0.0162(16) -0.0101(16)
C13E 0.047(2) 0.0337(19) 0.0277(18) 0.0041(15) 0.0031(16) -0.0013(16)
C13F 0.0262(17) 0.0361(19) 0.0296(18) -0.0003(15) -0.0004(14) -0.0029(14)
C14 0.0184(15) 0.0223(15) 0.0222(16) 0.0023(13) -0.0001(12) 0.0004(12)
C15 0.0218(16) 0.0263(16) 0.0214(16) 0.0005(13) 0.0039(13) -0.0027(12)
C16 0.0234(16) 0.0286(16) 0.0164(15) 0.0004(13) -0.0008(12) 0.0003(13)
C17 0.0259(16) 0.0307(17) 0.0199(16) -0.0046(13) 0.0011(13) -0.0004(13)
C17A 0.0392(19) 0.0373(18) 0.0245(18) -0.0126(15) 0.0081(15) -0.0084(15)
C17B 0.055(3) 0.101(4) 0.032(2) 0.008(2) 0.012(2) -0.008(3)
C18 0.0333(18) 0.0230(16) 0.0216(16) -0.0035(13) 0.0004(13) -0.0024(13)
C18A 0.045(2) 0.0326(18) 0.033(2) -0.0130(16) 0.0063(17) -0.0099(16)
C19 0.0227(15) 0.0214(15) 0.0197(15) 0.0000(12) -0.0023(12) -0.0005(12)
C20 0.0254(16) 0.0193(15) 0.0209(16) -0.0016(12) -0.0036(13) -0.0053(12)
C21 0.0172(14) 0.0231(15) 0.0206(15) 0.0040(13) -0.0016(12) -0.0011(12)

loop_
_atom_type_symbol
_atom_type_description
_atom_type_scat_dispersion_real
_atom_type_scat_dispersion_imag
_atom_type_scat_source
C C 0.0033 0.0016 'International Tables Vol C Tables 4.2.6.8 and 6.1.1.4'
H H 0 0 'International Tables Vol C Tables 4.2.6.8 and 6.1.1.4'
N N 0.0061 0.0033 'International Tables Vol C Tables 4.2.6.8 and 6.1.1.4'
Ni Ni 0.3393 1.1124 'International Tables Vol C Tables 4.2.6.8 and 6.1.1.4'

loop_
_geom_angle_atom_site_label_1
_geom_angle_atom_site_label_2
_geom_angle_atom_site_label_3
_geom_angle
_geom_angle_site_symmetry_1
_geom_angle_site_symmetry_3
_geom_angle_publ_flag
C21 Ni1 N24 89.85(11) . . ?
C21 Ni1 N22 90.38(11) . . ?
N24 Ni1 N22 176.19(10) . . ?
C21 Ni1 N23 177.21(11) . . ?
N24 Ni1 N23 89.89(10) . . ?
N22 Ni1 N23 90.06(10) . . ?
C9 N22 C6 104.7(2) . . ?
C9 N22 Ni1 126.53(19) . . ?
C6 N22 Ni1 128.81(19) . . ?
C16 N24 C19 104.6(2) . . ?
C16 N24 Ni1 126.92(19) . . ?
C19 N24 Ni1 128.18(19) . . ?
C11 N23 C14 105.3(2) . . ?
C11 N23 Ni1 127.63(19) . . ?
C14 N23 Ni1 127.04(19) . . ?
C20 C1 C21 125.4(3) . . ?
C20 C1 C2 123.9(3) . . ?
C21 C1 C2 110.6(3) . . ?
C2A C2 C3 128.0(3) . . ?
C2A C2 C1 125.5(3) . . ?
C3 C2 C1 106.5(3) . . ?
C2B C2A C2 128.7(3) . . ?
C2B C2A H2A 115.6 . . ?
C2 C2A H2A 115.6 . . ?
C2C C2B C2A 128.5(3) . . ?
C2C C2B H2B 115.7 . . ?
C2A C2B H2B 115.7 . . ?
C2B C2C C3B 129.6(3) . . ?
C2B C2C H2C 115.2 . . ?
C3B C2C H2C 115.2 . . ?
C3A C3 C4 125.3(3) . . ?
C3A C3 C2 127.8(3) . . ?
C4 C3 C2 106.8(3) . . ?
C3B C3A C3 128.4(3) . . ?
C3B C3A H3A 115.8 . . ?
C3 C3A H3A 115.8 . . ?
C3A C3B C2C 128.8(3) . . ?
C3A C3B H3B 115.6 . . ?
C2C C3B H3B 115.6 . . ?
C5 C4 C21 125.2(3) . . ?
C5 C4 C3 123.7(3) . . ?
C21 C4 C3 110.6(3) . . ?
C6 C5 C4 122.2(3) . . ?
C6 C5 H5 118.9 . . ?
C4 C5 H5 118.9 . . ?
C5 C6 N22 124.3(3) . . ?
C5 C6 C7 124.8(3) . . ?
N22 C6 C7 110.8(3) . . ?
C8 C7 C6 106.9(3) . . ?
C8 C7 C7A 128.2(3) . . ?
C6 C7 C7A 124.9(3) . . ?
C7 C7A H7A1 109.5 . . ?
C7 C7A H7A2 109.5 . . ?
H7A1 C7A H7A2 109.5 . . ?
C7 C7A H7A3 109.5 . . ?
H7A1 C7A H7A3 109.5 . . ?
H7A2 C7A H7A3 109.5 . . ?
C7 C8 C9 106.5(3) . . ?
C7 C8 C8A 128.9(3) . . ?
C9 C8 C8A 124.6(3) . . ?
C8 C8A C8B 112.4(3) . . ?
C8 C8A H8A1 109.1 . . ?
C8B C8A H8A1 109.1 . . ?
C8 C8A H8A2 109.1 . . ?
C8B C8A H8A2 109.1 . . ?
H8A1 C8A H8A2 107.8 . . ?
C8A C8B H8B1 109.5 . . ?
C8A C8B H8B2 109.5 . . ?
H8B1 C8B H8B2 109.5 . . ?
C8A C8B H8B3 109.5 . . ?
H8B1 C8B H8B3 109.5 . . ?
H8B2 C8B H8B3 109.5 . . ?
N22 C9 C10 125.8(3) . . ?
N22 C9 C8 111.0(2) . . ?
C10 C9 C8 123.0(3) . . ?
C11 C10 C9 123.7(3) . . ?
C11 C10 H10 118.1 . . ?
C9 C10 H10 118.1 . . ?
N23 C11 C10 123.8(3) . . ?
N23 C11 C12 111.0(2) . . ?
C10 C11 C12 124.6(3) . . ?
C13 C12 C11 106.5(3) . . ?
C13 C12 C12A 129.6(3) . . ?
C11 C12 C12A 123.9(3) . . ?
C12B C12A C12F 118.1(3) . . ?
C12B C12A C12 119.8(3) . . ?
C12F C12A C12 122.1(3) . . ?
C12C C12B C12A 121.0(3) . . ?
C12C C12B H12B 119.5 . . ?
C12A C12B H12B 119.5 . . ?
C12D C12C C12B 120.0(3) . . ?
C12D C12C H12C 120 . . ?
C12B C12C H12C 120 . . ?
C12E C12D C12C 119.5(3) . . ?
C12E C12D H12D 120.2 . . ?
C12C C12D H12D 120.2 . . ?
C12D C12E C12F 120.3(3) . . ?
C12D C12E H12E 119.9 . . ?
C12F C12E H12E 119.9 . . ?
C12E C12F C12A 121.1(3) . . ?
C12E C12F H12F 119.5 . . ?
C12A C12F H12F 119.5 . . ?
C12 C13 C14 105.8(3) . . ?
C12 C13 C13A 128.6(3) . . ?
C14 C13 C13A 125.6(3) . . ?
C13B C13A C13F 118.1(3) . . ?
C13B C13A C13 121.4(3) . . ?
C13F C13A C13 120.4(3) . . ?
C13C C13B C13A 120.6(3) . . ?
C13C C13B H13B 119.7 . . ?
C13A C13B H13B 119.7 . . ?
C13B C13C C13D 120.5(3) . . ?
C13B C13C H13C 119.7 . . ?
C13D C13C H13C 119.7 . . ?
C13E C13D C13C 119.4(3) . . ?
C13E C13D H13D 120.3 . . ?
C13C C13D H13D 120.3 . . ?
C13D C13E C13F 120.6(3) . . ?
C13D C13E H13E 119.7 . . ?
C13F C13E H13E 119.7 . . ?
C13E C13F C13A 120.7(3) . . ?
C13E C13F H13F 119.7 . . ?
C13A C13F H13F 119.7 . . ?
C15 C14 N23 123.2(3) . . ?
C15 C14 C13 124.7(3) . . ?
N23 C14 C13 110.9(3) . . ?
C14 C15 C16 123.8(3) . . ?
C14 C15 H15 118.1 . . ?
C16 C15 H15 118.1 . . ?
N24 C16 C15 125.2(3) . . ?
N24 C16 C17 110.7(3) . . ?
C15 C16 C17 124.0(3) . . ?
C18 C17 C16 107.1(3) . . ?
C18 C17 C17A 127.5(3) . . ?
C16 C17 C17A 125.4(3) . . ?
C17B C17A C17 112.2(3) . . ?
C17B C17A H17A 109.2 . . ?
C17 C17A H17A 109.2 . . ?
C17B C17A H17B 109.2 . . ?
C17 C17A H17B 109.2 . . ?
H17A C17A H17B 107.9 . . ?
C17A C17B H17C 109.5 . . ?
C17A C17B H17D 109.5 . . ?
H17C C17B H17D 109.5 . . ?
C17A C17B H17E 109.5 . . ?
H17C C17B H17E 109.5 . . ?
H17D C17B H17E 109.5 . . ?
C17 C18 C19 106.7(3) . . ?
C17 C18 C18A 128.2(3) . . ?
C19 C18 C18A 125.0(3) . . ?
C18 C18A H18A 109.5 . . ?
C18 C18A H18B 109.5 . . ?
H18A C18A H18B 109.5 . . ?
C18 C18A H18C 109.5 . . ?
H18A C18A H18C 109.5 . . ?
H18B C18A H18C 109.5 . . ?
C20 C19 N24 123.9(3) . . ?
C20 C19 C18 124.9(3) . . ?
N24 C19 C18 110.7(2) . . ?
C19 C20 C1 121.9(3) . . ?
C19 C20 H20 119.1 . . ?
C1 C20 H20 119.1 . . ?
C1 C21 C4 105.3(2) . . ?
C1 C21 Ni1 127.5(2) . . ?
C4 C21 Ni1 127.2(2) . . ?

loop_
_geom_bond_atom_site_label_1
_geom_bond_atom_site_label_2
_geom_bond_distance
_geom_bond_site_symmetry_2
_geom_bond_publ_flag
Ni1 C21 1.896(3) . ?
Ni1 N24 1.928(2) . ?
Ni1 N22 1.934(2) . ?
Ni1 N23 1.964(2) . ?
N22 C9 1.371(4) . ?
N22 C6 1.396(4) . ?
N24 C16 1.380(4) . ?
N24 C19 1.392(4) . ?
N23 C11 1.369(4) . ?
N23 C14 1.378(4) . ?
C1 C20 1.387(4) . ?
C1 C21 1.417(4) . ?
C1 C2 1.443(4) . ?
C2 C2A 1.388(4) . ?
C2 C3 1.436(4) . ?
C2A C2B 1.386(4) . ?
C2A H2A 0.93 . ?
C2B C2C 1.383(5) . ?
C2B H2B 0.93 . ?
C2C C3B 1.383(5) . ?
C2C H2C 0.93 . ?
C3 C3A 1.397(4) . ?
C3 C4 1.432(4) . ?
C3A C3B 1.388(4) . ?
C3A H3A 0.93 . ?
C3B H3B 0.93 . ?
C4 C5 1.397(4) . ?
C4 C21 1.426(4) . ?
C5 C6 1.371(4) . ?
C5 H5 0.93 . ?
C6 C7 1.434(4) . ?
C7 C8 1.359(4) . ?
C7 C7A 1.507(4) . ?
C7A H7A1 0.96 . ?
C7A H7A2 0.96 . ?
C7A H7A3 0.96 . ?
C8 C9 1.451(4) . ?
C8 C8A 1.496(4) . ?
C8A C8B 1.520(5) . ?
C8A H8A1 0.97 . ?
C8A H8A2 0.97 . ?
C8B H8B1 0.96 . ?
C8B H8B2 0.96 . ?
C8B H8B3 0.96 . ?
C9 C10 1.384(4) . ?
C10 C11 1.373(4) . ?
C10 H10 0.93 . ?
C11 C12 1.451(4) . ?
C12 C13 1.371(4) . ?
C12 C12A 1.479(4) . ?
C12A C12B 1.387(4) . ?
C12A C12F 1.388(4) . ?
C12B C12C 1.387(5) . ?
C12B H12B 0.93 . ?
C12C C12D 1.381(5) . ?
C12C H12C 0.93 . ?
C12D C12E 1.379(5) . ?
C12D H12D 0.93 . ?
C12E C12F 1.381(5) . ?
C12E H12E 0.93 . ?
C12F H12F 0.93 . ?
C13 C14 1.454(4) . ?
C13 C13A 1.471(4) . ?
C13A C13B 1.399(4) . ?
C13A C13F 1.399(4) . ?
C13B C13C 1.381(4) . ?
C13B H13B 0.93 . ?
C13C C13D 1.384(5) . ?
C13C H13C 0.93 . ?
C13D C13E 1.377(5) . ?
C13D H13D 0.93 . ?
C13E C13F 1.381(5) . ?
C13E H13E 0.93 . ?
C13F H13F 0.93 . ?
C14 C15 1.372(4) . ?
C15 C16 1.383(4) . ?
C15 H15 0.93 . ?
C16 C17 1.447(4) . ?
C17 C18 1.354(4) . ?
C17 C17A 1.502(4) . ?
C17A C17B 1.498(5) . ?
C17A H17A 0.97 . ?
C17A H17B 0.97 . ?
C17B H17C 0.96 . ?
C17B H17D 0.96 . ?
C17B H17E 0.96 . ?
C18 C19 1.442(4) . ?
C18 C18A 1.502(4) . ?
C18A H18A 0.96 . ?
C18A H18B 0.96 . ?
C18A H18C 0.96 . ?
C19 C20 1.375(4) . ?
C20 H20 0.93 . ?
